data_7710084
loop_
_publ_author_name
'Kimura, Yoshitaka'
'Lugo-Fuentes, Leonardo I.'
'Saito, Souta'
'Jimenez-Halla, Jose Oscar Carlos'
'Barroso-Flores, Joaqu\'in'
'Yamamoto, Yohsuke'
'Nakamoto, Masaaki'
'Shang, Rong'

_publ_section_title
;
 Boron, nitrogen-containing heterocyclic carbene (BNC) as a redox active
 ligand: synthesis and characterization of a lithium BNC-aurate complex
;
_journal_name_full 'Dalton Transactions'
_journal_paper_doi 10.1039/D2DT01083F
_journal_year 2022
_chemical_formula_sum 'C20 H45 Au B2 Cl N2 P'
_chemical_formula_weight 598.58
_chemical_properties_physical Air-sensitive,Moisture-sensitive,Oxygen-sensitive,Light-sensitive
_space_group_crystal_system triclinic
_space_group_IT_number 2
_space_group_name_Hall '-P 1'
_space_group_name_H-M_alt 'P -1'
_atom_sites_solution_hydrogens geom
_audit_creation_method SHELXL-2014/7
_audit_update_record
;
2021-09-10 deposited with the CCDC.	2022-04-18 downloaded from the CCDC.
;
_cell_angle_alpha 83.701(7)
_cell_angle_beta 89.220(8)
_cell_angle_gamma 75.206(6)
_cell_formula_units_Z 2
_cell_length_a 10.461(5)
_cell_length_b 10.965(6)
_cell_length_c 12.083(6)
_cell_measurement_reflns_used 1470
_cell_measurement_temperature 173(2)
_cell_measurement_theta_max 21.14
_cell_measurement_theta_min 2.41
_cell_volume 1331.8(12)
_computing_structure_refinement 'SHELXL-2014/7 (Sheldrick, 2014)'
_diffrn_ambient_temperature 173(2)
_diffrn_measured_fraction_theta_full 0.946
_diffrn_measured_fraction_theta_max 0.946
_diffrn_measurement_device_type 'Bruker APEX-II CCD'
_diffrn_measurement_method '\f and \w scans'
_diffrn_radiation_type MoK\a
_diffrn_radiation_wavelength 0.71073
_diffrn_reflns_av_R_equivalents 0.0852
_diffrn_reflns_av_unetI/netI 0.1693
_diffrn_reflns_Laue_measured_fraction_full 0.946
_diffrn_reflns_Laue_measured_fraction_max 0.946
_diffrn_reflns_limit_h_max 7
_diffrn_reflns_limit_h_min -11
_diffrn_reflns_limit_k_max 12
_diffrn_reflns_limit_k_min -12
_diffrn_reflns_limit_l_max 13
_diffrn_reflns_limit_l_min -8
_diffrn_reflns_number 5434
_diffrn_reflns_point_group_measured_fraction_full 0.946
_diffrn_reflns_point_group_measured_fraction_max 0.946
_diffrn_reflns_theta_full 23.254
_diffrn_reflns_theta_max 23.253
_diffrn_reflns_theta_min 1.696
_exptl_absorpt_coefficient_mu 5.691
_exptl_crystal_colour colorless
_exptl_crystal_density_diffrn 1.493
_exptl_crystal_description block
_exptl_crystal_F_000 600
_exptl_crystal_size_max 0.044
_exptl_crystal_size_mid 0.042
_exptl_crystal_size_min 0.028
_refine_diff_density_max 2.455
_refine_diff_density_min -1.998
_refine_diff_density_rms 0.189
_refine_ls_extinction_method none
_refine_ls_goodness_of_fit_ref 0.949
_refine_ls_hydrogen_treatment constr
_refine_ls_matrix_type full
_refine_ls_number_parameters 247
_refine_ls_number_reflns 3619
_refine_ls_number_restraints 0
_refine_ls_restrained_S_all 0.949
_refine_ls_R_factor_all 0.1141
_refine_ls_R_factor_gt 0.0636
_refine_ls_shift/su_max 0.000
_refine_ls_shift/su_mean 0.000
_refine_ls_structure_factor_coef Fsqd
_refine_ls_weighting_details 'w=1/[\s^2^(Fo^2^)] where P=(Fo^2^+2Fc^2^)/3'
_refine_ls_weighting_scheme calc
_refine_ls_wR_factor_gt 0.1186
_refine_ls_wR_factor_ref 0.1388
_reflns_Friedel_coverage 0.000
_reflns_number_gt 2380
_reflns_number_total 3619
_reflns_threshold_expression 'I > 2\s(I)'
_cod_data_source_file d2dt01083f2.cif
_cod_data_source_block 3b
_cod_database_code 7710084
_shelx_shelxl_version_number 2014/7
_shelx_space_group_comment
;
The symmetry employed for this shelxl refinement is uniquely defined
by the following loop, which should always be used as a source of
symmetry information in preference to the above space-group names.
They are only intended as comments.
;

loop_
_space_group_symop_operation_xyz
'x, y, z'
'-x, -y, -z'

loop_
_atom_site_label
_atom_site_type_symbol
_atom_site_fract_x
_atom_site_fract_y
_atom_site_fract_z
_atom_site_U_iso_or_equiv
_atom_site_adp_type
_atom_site_occupancy
_atom_site_site_symmetry_order
_atom_site_calc_flag
_atom_site_refinement_flags_posn
_atom_site_refinement_flags_adp
_atom_site_refinement_flags_occupancy
_atom_site_disorder_assembly
_atom_site_disorder_group
Au1 Au 0.27568(6) 0.60725(6) 0.20947(6) 0.0482(3) Uani 1 1 d . . . . .
Cl1 Cl 0.7666(4) 0.2452(4) 0.1383(3) 0.0612(12) Uani 1 1 d . . . . .
P1 P 0.0843(4) 0.7675(4) 0.1863(4) 0.0575(13) Uani 1 1 d . . . . .
N1 N 0.5561(11) 0.4307(9) 0.2237(9) 0.035(3) Uani 1 1 d . . . . .
N2 N 0.5216(10) 0.2162(9) 0.2397(8) 0.030(3) Uani 1 1 d . . . . .
C1 C 0.4306(13) 0.4444(11) 0.2381(10) 0.027(3) Uani 1 1 d . . . . .
C2 C 0.6105(13) 0.5492(13) 0.1856(12) 0.038(4) Uani 1 1 d . . . . .
C3 C 0.5726(16) 0.6410(15) 0.2750(13) 0.063(5) Uani 1 1 d . . . . .
H3A H 0.6103 0.7137 0.2564 0.094 Uiso 1 1 calc R U . . .
H3B H 0.6074 0.5971 0.3476 0.094 Uiso 1 1 calc R U . . .
H3C H 0.4761 0.6707 0.2780 0.094 Uiso 1 1 calc R U . . .
C4 C 0.7599(16) 0.5212(17) 0.1738(16) 0.090(6) Uani 1 1 d . . . . .
H4A H 0.7885 0.4610 0.1186 0.135 Uiso 1 1 calc R U . . .
H4B H 0.8027 0.4845 0.2458 0.135 Uiso 1 1 calc R U . . .
H4C H 0.7847 0.6002 0.1494 0.135 Uiso 1 1 calc R U . . .
C5 C 0.5482(19) 0.6115(16) 0.0746(13) 0.080(6) Uani 1 1 d . . . . .
H5A H 0.5819 0.5562 0.0167 0.119 Uiso 1 1 calc R U . . .
H5B H 0.5705 0.6929 0.0566 0.119 Uiso 1 1 calc R U . . .
H5C H 0.4520 0.6259 0.0788 0.119 Uiso 1 1 calc R U . . .
C6 C 0.7049(14) 0.2492(14) 0.3797(13) 0.046(4) Uani 1 1 d . . . . .
C7 C 0.5998(17) 0.2735(19) 0.4692(13) 0.080(6) Uani 1 1 d . . . . .
H7A H 0.5418 0.2166 0.4653 0.120 Uiso 1 1 calc R U . . .
H7B H 0.5472 0.3618 0.4570 0.120 Uiso 1 1 calc R U . . .
H7C H 0.6428 0.2578 0.5428 0.120 Uiso 1 1 calc R U . . .
C8 C 0.7860(19) 0.1126(16) 0.4016(15) 0.086(6) Uani 1 1 d . . . . .
H8A H 0.7272 0.0557 0.4037 0.130 Uiso 1 1 calc R U . . .
H8B H 0.8330 0.1003 0.4732 0.130 Uiso 1 1 calc R U . . .
H8C H 0.8502 0.0935 0.3420 0.130 Uiso 1 1 calc R U . . .
C9 C 0.8041(17) 0.3280(16) 0.4033(14) 0.077(6) Uani 1 1 d . . . . .
H9A H 0.8817 0.3050 0.3563 0.116 Uiso 1 1 calc R U . . .
H9B H 0.8317 0.3099 0.4819 0.116 Uiso 1 1 calc R U . . .
H9C H 0.7612 0.4186 0.3867 0.116 Uiso 1 1 calc R U . . .
C10 C 0.5279(16) 0.0799(13) 0.2204(12) 0.049(4) Uani 1 1 d . . . . .
C11 C 0.5167(16) -0.0059(14) 0.3294(12) 0.065(5) Uani 1 1 d . . . . .
H11A H 0.4680 -0.0677 0.3140 0.097 Uiso 1 1 calc R U . . .
H11B H 0.4696 0.0467 0.3852 0.097 Uiso 1 1 calc R U . . .
H11C H 0.6055 -0.0508 0.3578 0.097 Uiso 1 1 calc R U . . .
C12 C 0.4201(16) 0.0832(14) 0.1365(12) 0.056(4) Uani 1 1 d . . . . .
H12A H 0.4322 0.1356 0.0681 0.084 Uiso 1 1 calc R U . . .
H12B H 0.3335 0.1193 0.1677 0.084 Uiso 1 1 calc R U . . .
H12C H 0.4250 -0.0033 0.1196 0.084 Uiso 1 1 calc R U . . .
C13 C 0.6551(15) 0.0139(14) 0.1624(14) 0.071(5) Uani 1 1 d . . . . .
H13A H 0.6511 -0.0718 0.1495 0.107 Uiso 1 1 calc R U . . .
H13B H 0.7320 0.0086 0.2098 0.107 Uiso 1 1 calc R U . . .
H13C H 0.6629 0.0630 0.0909 0.107 Uiso 1 1 calc R U . . .
C14 C 0.2542(14) 0.3027(13) 0.3070(12) 0.042(4) Uani 1 1 d . . . . .
C15 C 0.2196(15) 0.3865(15) 0.4027(12) 0.059(5) Uani 1 1 d . . . . .
H15A H 0.2382 0.4689 0.3804 0.089 Uiso 1 1 calc R U . . .
H15B H 0.2730 0.3449 0.4688 0.089 Uiso 1 1 calc R U . . .
H15C H 0.1256 0.3993 0.4198 0.089 Uiso 1 1 calc R U . . .
C16 C 0.2319(17) 0.1714(16) 0.3659(14) 0.075(6) Uani 1 1 d . . . . .
H16A H 0.1383 0.1826 0.3839 0.113 Uiso 1 1 calc R U . . .
H16B H 0.2855 0.1458 0.4345 0.113 Uiso 1 1 calc R U . . .
H16C H 0.2584 0.1057 0.3153 0.113 Uiso 1 1 calc R U . . .
C17 C 0.1535(16) 0.3498(16) 0.2107(15) 0.075(5) Uani 1 1 d . . . . .
H17A H 0.1682 0.4276 0.1706 0.112 Uiso 1 1 calc R U . . .
H17B H 0.0638 0.3674 0.2403 0.112 Uiso 1 1 calc R U . . .
H17C H 0.1643 0.2845 0.1596 0.112 Uiso 1 1 calc R U . . .
C18 C 0.0963(17) 0.9289(16) 0.1628(15) 0.086(3) Uani 1 1 d . . . . .
H18A H 0.1506 0.9388 0.0973 0.129 Uiso 1 1 calc R U . . .
H18B H 0.1373 0.9501 0.2281 0.129 Uiso 1 1 calc R U . . .
H18C H 0.0077 0.9859 0.1501 0.129 Uiso 1 1 calc R U . . .
C19 C -0.0231(17) 0.7614(18) 0.3021(15) 0.086(3) Uani 1 1 d . . . . .
H19A H -0.1119 0.8142 0.2816 0.129 Uiso 1 1 calc R U . . .
H19B H 0.0109 0.7932 0.3653 0.129 Uiso 1 1 calc R U . . .
H19C H -0.0270 0.6736 0.3229 0.129 Uiso 1 1 calc R U . . .
C20 C -0.0155(17) 0.7560(18) 0.0704(15) 0.086(3) Uani 1 1 d . . . . .
H20A H 0.0300 0.7716 0.0009 0.129 Uiso 1 1 calc R U . . .
H20B H -0.1007 0.8192 0.0710 0.129 Uiso 1 1 calc R U . . .
H20C H -0.0304 0.6708 0.0759 0.129 Uiso 1 1 calc R U . . .
B1 B 0.6357(16) 0.2817(14) 0.2509(14) 0.039(4) Uani 1 1 d . . . . .
B2 B 0.4030(15) 0.3042(15) 0.2622(12) 0.029(4) Uani 1 1 d . . . . .

loop_
_atom_site_aniso_label
_atom_site_aniso_U_11
_atom_site_aniso_U_22
_atom_site_aniso_U_33
_atom_site_aniso_U_23
_atom_site_aniso_U_13
_atom_site_aniso_U_12
Au1 0.0341(4) 0.0299(3) 0.0737(5) -0.0003(3) -0.0018(3) 0.0020(3)
Cl1 0.052(3) 0.055(2) 0.070(3) -0.009(2) 0.027(2) -0.003(2)
P1 0.038(3) 0.039(2) 0.084(3) 0.002(2) -0.007(2) 0.006(2)
N1 0.032(8) 0.022(6) 0.049(8) -0.007(5) 0.010(6) -0.002(6)
N2 0.026(7) 0.026(6) 0.036(7) -0.009(5) 0.001(5) -0.001(5)
C1 0.017(9) 0.031(7) 0.028(8) -0.005(6) 0.003(6) 0.003(6)
C2 0.024(9) 0.034(8) 0.055(10) -0.003(8) 0.005(7) -0.009(7)
C3 0.058(12) 0.073(12) 0.072(12) -0.028(10) -0.004(9) -0.036(10)
C4 0.047(13) 0.066(12) 0.151(18) 0.000(13) 0.020(12) -0.012(10)
C5 0.118(17) 0.063(12) 0.064(12) 0.018(10) 0.005(11) -0.047(12)
C6 0.024(9) 0.050(9) 0.065(11) -0.014(8) 0.001(8) -0.003(8)
C7 0.071(14) 0.105(16) 0.053(11) -0.015(11) 0.001(10) 0.001(12)
C8 0.094(16) 0.063(12) 0.091(14) 0.019(11) -0.027(12) -0.008(11)
C9 0.063(14) 0.069(12) 0.087(14) -0.007(11) -0.025(11) 0.007(11)
C10 0.072(13) 0.028(8) 0.048(10) -0.005(7) 0.001(9) -0.013(8)
C11 0.077(14) 0.032(9) 0.075(12) 0.009(8) 0.001(10) -0.003(9)
C12 0.077(13) 0.047(10) 0.051(10) -0.028(8) -0.003(9) -0.019(9)
C13 0.056(12) 0.040(9) 0.107(14) -0.020(10) 0.014(10) 0.014(9)
C14 0.033(10) 0.047(9) 0.049(10) -0.013(8) 0.013(8) -0.012(8)
C15 0.047(11) 0.075(12) 0.058(11) -0.001(9) 0.023(9) -0.022(9)
C16 0.066(14) 0.077(13) 0.093(13) -0.021(11) 0.031(11) -0.036(11)
C17 0.047(12) 0.066(12) 0.114(15) -0.012(11) -0.006(11) -0.019(10)
C18 0.052(8) 0.072(7) 0.120(9) -0.009(7) 0.006(6) 0.006(6)
C19 0.052(8) 0.072(7) 0.120(9) -0.009(7) 0.006(6) 0.006(6)
C20 0.052(8) 0.072(7) 0.120(9) -0.009(7) 0.006(6) 0.006(6)
B1 0.026(10) 0.023(8) 0.061(12) -0.009(8) 0.008(9) 0.008(8)
B2 0.025(10) 0.038(9) 0.020(9) 0.002(7) -0.011(7) -0.006(8)

loop_
_atom_type_symbol
_atom_type_description
_atom_type_scat_dispersion_real
_atom_type_scat_dispersion_imag
_atom_type_scat_source
C C 0.0033 0.0016 'International Tables Vol C Tables 4.2.6.8 and 6.1.1.4'
H H 0.0000 0.0000 'International Tables Vol C Tables 4.2.6.8 and 6.1.1.4'
B B 0.0013 0.0007 'International Tables Vol C Tables 4.2.6.8 and 6.1.1.4'
N N 0.0061 0.0033 'International Tables Vol C Tables 4.2.6.8 and 6.1.1.4'
P P 0.1023 0.0942 'International Tables Vol C Tables 4.2.6.8 and 6.1.1.4'
Cl Cl 0.1484 0.1585 'International Tables Vol C Tables 4.2.6.8 and 6.1.1.4'
Au Au -2.0133 8.8022 'International Tables Vol C Tables 4.2.6.8 and 6.1.1.4'

loop_
_geom_angle_atom_site_label_1
_geom_angle_atom_site_label_2
_geom_angle_atom_site_label_3
_geom_angle
_geom_angle_site_symmetry_1
_geom_angle_site_symmetry_3
_geom_angle_publ_flag
C1 Au1 P1 171.4(4) . . ?
C19 P1 C20 103.2(9) . . ?
C19 P1 C18 106.0(9) . . ?
C20 P1 C18 102.5(8) . . ?
C19 P1 Au1 111.5(6) . . ?
C20 P1 Au1 113.3(6) . . ?
C18 P1 Au1 118.7(6) . . ?
C1 N1 C2 120.1(11) . . ?
C1 N1 B1 110.2(10) . . ?
C2 N1 B1 129.7(11) . . ?
B2 N2 C10 122.9(11) . . ?
B2 N2 B1 107.1(10) . . ?
C10 N2 B1 129.7(11) . . ?
N1 C1 B2 108.6(11) . . ?
N1 C1 Au1 129.3(9) . . ?
B2 C1 Au1 121.3(9) . . ?
C5 C2 C4 107.8(13) . . ?
C5 C2 C3 110.3(13) . . ?
C4 C2 C3 106.9(12) . . ?
C5 C2 N1 109.3(11) . . ?
C4 C2 N1 115.2(12) . . ?
C3 C2 N1 107.3(10) . . ?
C2 C3 H3A 109.5 . . ?
C2 C3 H3B 109.5 . . ?
H3A C3 H3B 109.5 . . ?
C2 C3 H3C 109.5 . . ?
H3A C3 H3C 109.5 . . ?
H3B C3 H3C 109.5 . . ?
C2 C4 H4A 109.5 . . ?
C2 C4 H4B 109.5 . . ?
H4A C4 H4B 109.5 . . ?
C2 C4 H4C 109.5 . . ?
H4A C4 H4C 109.5 . . ?
H4B C4 H4C 109.5 . . ?
C2 C5 H5A 109.5 . . ?
C2 C5 H5B 109.5 . . ?
H5A C5 H5B 109.5 . . ?
C2 C5 H5C 109.5 . . ?
H5A C5 H5C 109.5 . . ?
H5B C5 H5C 109.5 . . ?
C8 C6 C7 108.3(13) . . ?
C8 C6 C9 103.8(13) . . ?
C7 C6 C9 105.9(14) . . ?
C8 C6 B1 112.0(13) . . ?
C7 C6 B1 111.2(12) . . ?
C9 C6 B1 115.1(12) . . ?
C6 C7 H7A 109.5 . . ?
C6 C7 H7B 109.5 . . ?
H7A C7 H7B 109.5 . . ?
C6 C7 H7C 109.5 . . ?
H7A C7 H7C 109.5 . . ?
H7B C7 H7C 109.5 . . ?
C6 C8 H8A 109.5 . . ?
C6 C8 H8B 109.5 . . ?
H8A C8 H8B 109.5 . . ?
C6 C8 H8C 109.5 . . ?
H8A C8 H8C 109.5 . . ?
H8B C8 H8C 109.5 . . ?
C6 C9 H9A 109.5 . . ?
C6 C9 H9B 109.5 . . ?
H9A C9 H9B 109.5 . . ?
C6 C9 H9C 109.5 . . ?
H9A C9 H9C 109.5 . . ?
H9B C9 H9C 109.5 . . ?
C12 C10 N2 107.8(11) . . ?
C12 C10 C13 103.0(13) . . ?
N2 C10 C13 113.6(12) . . ?
C12 C10 C11 111.8(12) . . ?
N2 C10 C11 113.2(11) . . ?
C13 C10 C11 107.1(13) . . ?
C10 C11 H11A 109.5 . . ?
C10 C11 H11B 109.5 . . ?
H11A C11 H11B 109.5 . . ?
C10 C11 H11C 109.5 . . ?
H11A C11 H11C 109.5 . . ?
H11B C11 H11C 109.5 . . ?
C10 C12 H12A 109.5 . . ?
C10 C12 H12B 109.5 . . ?
H12A C12 H12B 109.5 . . ?
C10 C12 H12C 109.5 . . ?
H12A C12 H12C 109.5 . . ?
H12B C12 H12C 109.5 . . ?
C10 C13 H13A 109.5 . . ?
C10 C13 H13B 109.5 . . ?
H13A C13 H13B 109.5 . . ?
C10 C13 H13C 109.5 . . ?
H13A C13 H13C 109.5 . . ?
H13B C13 H13C 109.5 . . ?
C17 C14 C15 111.0(13) . . ?
C17 C14 C16 107.8(12) . . ?
C15 C14 C16 100.7(11) . . ?
C17 C14 B2 109.7(11) . . ?
C15 C14 B2 109.3(11) . . ?
C16 C14 B2 118.1(13) . . ?
C14 C15 H15A 109.5 . . ?
C14 C15 H15B 109.5 . . ?
H15A C15 H15B 109.5 . . ?
C14 C15 H15C 109.5 . . ?
H15A C15 H15C 109.5 . . ?
H15B C15 H15C 109.5 . . ?
C14 C16 H16A 109.5 . . ?
C14 C16 H16B 109.5 . . ?
H16A C16 H16B 109.5 . . ?
C14 C16 H16C 109.5 . . ?
H16A C16 H16C 109.5 . . ?
H16B C16 H16C 109.5 . . ?
C14 C17 H17A 109.5 . . ?
C14 C17 H17B 109.5 . . ?
H17A C17 H17B 109.5 . . ?
C14 C17 H17C 109.5 . . ?
H17A C17 H17C 109.5 . . ?
H17B C17 H17C 109.5 . . ?
P1 C18 H18A 109.5 . . ?
P1 C18 H18B 109.5 . . ?
H18A C18 H18B 109.5 . . ?
P1 C18 H18C 109.5 . . ?
H18A C18 H18C 109.5 . . ?
H18B C18 H18C 109.5 . . ?
P1 C19 H19A 109.5 . . ?
P1 C19 H19B 109.5 . . ?
H19A C19 H19B 109.5 . . ?
P1 C19 H19C 109.5 . . ?
H19A C19 H19C 109.5 . . ?
H19B C19 H19C 109.5 . . ?
P1 C20 H20A 109.5 . . ?
P1 C20 H20B 109.5 . . ?
H20A C20 H20B 109.5 . . ?
P1 C20 H20C 109.5 . . ?
H20A C20 H20C 109.5 . . ?
H20B C20 H20C 109.5 . . ?
N2 B1 N1 100.7(10) . . ?
N2 B1 C6 112.1(11) . . ?
N1 B1 C6 112.3(11) . . ?
N2 B1 Cl1 112.9(10) . . ?
N1 B1 Cl1 106.9(9) . . ?
C6 B1 Cl1 111.4(10) . . ?
N2 B2 C1 106.5(11) . . ?
N2 B2 C14 138.2(12) . . ?
C1 B2 C14 115.3(12) . . ?

loop_
_geom_bond_atom_site_label_1
_geom_bond_atom_site_label_2
_geom_bond_distance
_geom_bond_site_symmetry_2
_geom_bond_publ_flag
Au1 C1 2.083(13) . ?
Au1 P1 2.299(4) . ?
Cl1 B1 1.917(16) . ?
P1 C19 1.788(17) . ?
P1 C20 1.792(18) . ?
P1 C18 1.798(17) . ?
N1 C1 1.294(14) . ?
N1 C2 1.569(15) . ?
N1 B1 1.633(17) . ?
N2 B2 1.408(18) . ?
N2 C10 1.522(16) . ?
N2 B1 1.556(18) . ?
C1 B2 1.630(18) . ?
C2 C5 1.512(19) . ?
C2 C4 1.522(19) . ?
C2 C3 1.536(19) . ?
C3 H3A 0.9800 . ?
C3 H3B 0.9800 . ?
C3 H3C 0.9800 . ?
C4 H4A 0.9800 . ?
C4 H4B 0.9800 . ?
C4 H4C 0.9800 . ?
C5 H5A 0.9800 . ?
C5 H5B 0.9800 . ?
C5 H5C 0.9800 . ?
C6 C8 1.52(2) . ?
C6 C7 1.53(2) . ?
C6 C9 1.56(2) . ?
C6 B1 1.69(2) . ?
C7 H7A 0.9800 . ?
C7 H7B 0.9800 . ?
C7 H7C 0.9800 . ?
C8 H8A 0.9800 . ?
C8 H8B 0.9800 . ?
C8 H8C 0.9800 . ?
C9 H9A 0.9800 . ?
C9 H9B 0.9800 . ?
C9 H9C 0.9800 . ?
C10 C12 1.517(19) . ?
C10 C13 1.54(2) . ?
C10 C11 1.553(17) . ?
C11 H11A 0.9800 . ?
C11 H11B 0.9800 . ?
C11 H11C 0.9800 . ?
C12 H12A 0.9800 . ?
C12 H12B 0.9800 . ?
C12 H12C 0.9800 . ?
C13 H13A 0.9800 . ?
C13 H13B 0.9800 . ?
C13 H13C 0.9800 . ?
C14 C17 1.534(19) . ?
C14 C15 1.538(19) . ?
C14 C16 1.604(19) . ?
C14 B2 1.64(2) . ?
C15 H15A 0.9800 . ?
C15 H15B 0.9800 . ?
C15 H15C 0.9800 . ?
C16 H16A 0.9800 . ?
C16 H16B 0.9800 . ?
C16 H16C 0.9800 . ?
C17 H17A 0.9800 . ?
C17 H17B 0.9800 . ?
C17 H17C 0.9800 . ?
C18 H18A 0.9800 . ?
C18 H18B 0.9800 . ?
C18 H18C 0.9800 . ?
C19 H19A 0.9800 . ?
C19 H19B 0.9800 . ?
C19 H19C 0.9800 . ?
C20 H20A 0.9800 . ?
C20 H20B 0.9800 . ?
C20 H20C 0.9800 . ?
